data_4332318
loop_
_publ_author_name
'Zhao, Shu-Bin'
'Wang, Rui-Yao'
'Wang, Suning'

_publ_section_title
;
 Dinuclear Cu(I) Complexes of 1,2,4,5-Tetra(7-azaindolyl)benzene:&#x00A0;
 Persistent 3-Coordinate Geometry, Luminescence, and Reactivity
;
_journal_issue 15
_journal_name_full 'Inorganic Chemistry'
_journal_page_first 5830
_journal_page_last 5840
_journal_paper_doi 10.1021/ic060237h
_journal_volume 45
_journal_year 2006
_chemical_formula_sum 'C45 H36 B2 Cu2 F8 N10'
_chemical_formula_weight 1017.54
_chemical_name_systematic
; 
 ? 
;
_space_group_IT_number 14
_symmetry_cell_setting monoclinic
_symmetry_space_group_name_Hall '-P 2yn'
_symmetry_space_group_name_H-M 'P 1 21/n 1'
_atom_sites_solution_hydrogens geom
_atom_sites_solution_primary direct
_atom_sites_solution_secondary difmap
_audit_creation_method SHELXL-97
_cell_angle_alpha 90.00
_cell_angle_beta 99.223(5)
_cell_angle_gamma 90.00
_cell_formula_units_Z 2
_cell_length_a 8.3948(19)
_cell_length_b 14.034(3)
_cell_length_c 18.518(4)
_cell_measurement_temperature 180(2)
_cell_volume 2153.4(8)
_computing_structure_refinement 'SHELXL-97 (Sheldrick, 1997)'
_computing_structure_solution 'SHELXS-97 (Sheldrick, 1990)'
_diffrn_ambient_temperature 180(2)
_diffrn_measured_fraction_theta_full 0.913
_diffrn_measured_fraction_theta_max 0.913
_diffrn_radiation_monochromator graphite
_diffrn_radiation_source 'fine-focus sealed tube'
_diffrn_radiation_type MoK\a
_diffrn_radiation_wavelength 0.71073
_diffrn_reflns_av_R_equivalents 0.0443
_diffrn_reflns_av_sigmaI/netI 0.0814
_diffrn_reflns_limit_h_max 10
_diffrn_reflns_limit_h_min -11
_diffrn_reflns_limit_k_max 17
_diffrn_reflns_limit_k_min -17
_diffrn_reflns_limit_l_max 24
_diffrn_reflns_limit_l_min -24
_diffrn_reflns_number 11772
_diffrn_reflns_theta_full 28.38
_diffrn_reflns_theta_max 28.38
_diffrn_reflns_theta_min 1.83
_exptl_absorpt_coefficient_mu 1.070
_exptl_absorpt_correction_T_max 1.000
_exptl_absorpt_correction_T_min 0.844
_exptl_absorpt_correction_type SADABS
_exptl_crystal_density_diffrn 1.569
_exptl_crystal_density_method 'not measured'
_exptl_crystal_F_000 1032
_exptl_crystal_size_max 0.20
_exptl_crystal_size_mid 0.10
_exptl_crystal_size_min 0.10
_refine_diff_density_max 0.580
_refine_diff_density_min -0.501
_refine_diff_density_rms 0.088
_refine_ls_extinction_method none
_refine_ls_goodness_of_fit_ref 1.019
_refine_ls_hydrogen_treatment mixed
_refine_ls_matrix_type full
_refine_ls_number_parameters 331
_refine_ls_number_reflns 4925
_refine_ls_number_restraints 0
_refine_ls_restrained_S_all 1.019
_refine_ls_R_factor_all 0.1229
_refine_ls_R_factor_gt 0.0621
_refine_ls_shift/su_max 0.000
_refine_ls_shift/su_mean 0.000
_refine_ls_structure_factor_coef Fsqd
_refine_ls_weighting_details 'calc w=1/[\s^2^(Fo^2^)+(0.0700P)^2^+2.1000P] where P=(Fo^2^+2Fc^2^)/3'
_refine_ls_weighting_scheme calc
_refine_ls_wR_factor_gt 0.1340
_refine_ls_wR_factor_ref 0.1586
_reflns_number_gt 2924
_reflns_number_total 4925
_reflns_threshold_expression >2sigma(I)
_cod_data_source_file ic060237hsup1.cif
_cod_data_source_block zsb151/Cu2(ttab)(MeCN)2(BF4)2/toluene
_cod_original_cell_volume 2153.4(9)
_cod_original_sg_symbol_H-M P2(1)/n
_cod_database_code 4332318

loop_
_symmetry_equiv_pos_as_xyz
'x, y, z'
'-x+1/2, y+1/2, -z+1/2'
'-x, -y, -z'
'x-1/2, -y-1/2, z-1/2'

loop_
_atom_site_label
_atom_site_type_symbol
_atom_site_fract_x
_atom_site_fract_y
_atom_site_fract_z
_atom_site_U_iso_or_equiv
_atom_site_adp_type
_atom_site_occupancy
_atom_site_symmetry_multiplicity
_atom_site_calc_flag
_atom_site_refinement_flags
Cu1 Cu 0.81278(6) 0.48741(4) 0.12890(3) 0.03256(19) Uani 1 1 d .
N1 N 0.6332(4) 0.5780(2) 0.09237(18) 0.0288(8) Uani 1 1 d .
N2 N 0.7245(4) 0.6173(2) -0.02222(18) 0.0270(8) Uani 1 1 d .
N3 N 0.8245(4) 0.3460(3) 0.14296(17) 0.0278(8) Uani 1 1 d .
N4 N 0.9581(4) 0.3091(2) 0.03910(18) 0.0269(8) Uani 1 1 d .
N5 N 0.9966(5) 0.5485(3) 0.1915(2) 0.0441(10) Uani 1 1 d .
F1 F 1.2207(6) -0.1509(4) 0.2248(4) 0.153(2) Uani 1 1 d .
F2 F 0.9761(6) -0.2038(3) 0.1777(2) 0.1051(15) Uani 1 1 d .
F3 F 1.0778(6) -0.0753(3) 0.1304(2) 0.1208(18) Uani 1 1 d .
F4 F 1.0090(5) -0.0656(3) 0.2395(2) 0.0841(11) Uani 1 1 d .
B1 B 1.0710(9) -0.1252(5) 0.1931(4) 0.0597(18) Uani 1 1 d .
C1 C 0.6745(5) 0.6827(3) -0.0782(2) 0.0358(11) Uani 1 1 d .
H1A H 0.7210 0.6895 -0.1214 0.043 Uiso 1 1 calc R
C2 C 0.5502(5) 0.7347(3) -0.0616(3) 0.0379(11) Uani 1 1 d .
H2A H 0.4950 0.7836 -0.0911 0.045 Uiso 1 1 calc R
C3 C 0.5154(5) 0.7037(3) 0.0076(2) 0.0313(10) Uani 1 1 d .
C4 C 0.4083(5) 0.7281(3) 0.0537(3) 0.0364(11) Uani 1 1 d .
H4A H 0.3341 0.7790 0.0418 0.044 Uiso 1 1 calc R
C5 C 0.4117(5) 0.6769(4) 0.1172(3) 0.0407(12) Uani 1 1 d .
H5A H 0.3382 0.6920 0.1495 0.049 Uiso 1 1 calc R
C6 C 0.5224(5) 0.6030(3) 0.1346(2) 0.0358(11) Uani 1 1 d .
H6A H 0.5198 0.5684 0.1784 0.043 Uiso 1 1 calc R
C7 C 0.6255(4) 0.6285(3) 0.0304(2) 0.0274(9) Uani 1 1 d .
C8 C 1.0088(5) 0.2252(3) 0.0097(2) 0.0326(10) Uani 1 1 d .
H8A H 1.0611 0.2217 -0.0321 0.039 Uiso 1 1 calc R
C9 C 0.9729(5) 0.1500(3) 0.0488(2) 0.0330(10) Uani 1 1 d .
H9A H 0.9948 0.0851 0.0394 0.040 Uiso 1 1 calc R
C10 C 0.8962(5) 0.1846(3) 0.1069(2) 0.0309(10) Uani 1 1 d .
C11 C 0.8337(5) 0.1458(3) 0.1670(2) 0.0384(11) Uani 1 1 d .
H11A H 0.8362 0.0792 0.1759 0.046 Uiso 1 1 calc R
C12 C 0.7692(5) 0.2075(3) 0.2119(2) 0.0360(11) Uani 1 1 d .
H12A H 0.7261 0.1831 0.2525 0.043 Uiso 1 1 calc R
C13 C 0.7657(5) 0.3056(3) 0.1990(2) 0.0346(10) Uani 1 1 d .
H13A H 0.7195 0.3457 0.2314 0.042 Uiso 1 1 calc R
C14 C 0.8871(4) 0.2850(3) 0.0997(2) 0.0277(9) Uani 1 1 d .
C15 C 0.8648(5) 0.5599(3) -0.0130(2) 0.0251(9) Uani 1 1 d .
C16 C 0.8487(5) 0.4646(3) 0.0050(2) 0.0273(9) Uani 1 1 d .
C17 C 0.9826(5) 0.4040(3) 0.0183(2) 0.0263(9) Uani 1 1 d .
C18 C 1.0962(6) 0.5790(3) 0.2334(3) 0.0405(11) Uani 1 1 d .
C19 C 1.2229(8) 0.6175(5) 0.2874(4) 0.0541(15) Uani 1 1 d .
C20 C 0.5301(10) 0.9628(5) 0.0731(6) 0.097(3) Uani 1 1 d .
C21 C 0.5596(15) 0.9315(9) 0.1374(6) 0.062(3) Uani 0.50 1 d P
C22 C 0.6231(10) 1.0069(7) -0.0364(7) 0.096(3) Uani 1 1 d .
C23 C 0.6538(10) 0.9703(7) 0.0312(7) 0.098(3) Uani 1 1 d .
H16 H 0.751(5) 0.440(3) 0.007(2) 0.030(11) Uiso 1 1 d .
H19A H 1.198(8) 0.601(5) 0.328(4) 0.09(3) Uiso 1 1 d .
H19B H 1.233(6) 0.675(4) 0.275(3) 0.052(18) Uiso 1 1 d .
H23A H 0.757(8) 0.943(5) 0.057(3) 0.08(2) Uiso 1 1 d .
H22A H 0.701(10) 1.009(5) -0.068(5) 0.12(3) Uiso 1 1 d .
H19C H 1.322(8) 0.581(4) 0.288(3) 0.08(2) Uiso 1 1 d .

loop_
_atom_site_aniso_label
_atom_site_aniso_U_11
_atom_site_aniso_U_22
_atom_site_aniso_U_33
_atom_site_aniso_U_23
_atom_site_aniso_U_13
_atom_site_aniso_U_12
Cu1 0.0389(3) 0.0279(3) 0.0302(3) 0.0020(2) 0.0035(2) 0.0030(3)
N1 0.0307(18) 0.026(2) 0.0292(19) -0.0019(15) 0.0025(15) -0.0005(15)
N2 0.0275(17) 0.025(2) 0.0286(19) 0.0042(15) 0.0042(14) -0.0023(14)
N3 0.0286(17) 0.031(2) 0.0235(18) 0.0046(15) 0.0026(14) -0.0012(16)
N4 0.0309(17) 0.0199(19) 0.0312(19) 0.0015(15) 0.0086(15) -0.0032(15)
N5 0.041(2) 0.034(2) 0.052(3) -0.006(2) -0.0078(19) -0.0015(18)
F1 0.094(3) 0.132(5) 0.228(7) 0.004(4) 0.012(4) 0.041(3)
F2 0.164(4) 0.063(3) 0.108(3) -0.025(2) 0.081(3) -0.047(3)
F3 0.208(5) 0.099(3) 0.064(3) 0.002(2) 0.047(3) -0.062(3)
F4 0.118(3) 0.055(2) 0.092(3) -0.016(2) 0.057(2) -0.011(2)
B1 0.073(4) 0.054(5) 0.061(4) 0.001(4) 0.036(4) -0.007(4)
C1 0.032(2) 0.037(3) 0.037(3) 0.011(2) 0.0023(19) -0.001(2)
C2 0.034(2) 0.034(3) 0.043(3) 0.011(2) -0.003(2) -0.002(2)
C3 0.026(2) 0.023(2) 0.042(3) 0.0014(19) -0.0033(19) -0.0025(17)
C4 0.032(2) 0.031(3) 0.045(3) -0.005(2) 0.000(2) 0.004(2)
C5 0.032(2) 0.047(3) 0.043(3) -0.011(2) 0.005(2) 0.002(2)
C6 0.032(2) 0.041(3) 0.035(2) -0.005(2) 0.0071(19) 0.001(2)
C7 0.0232(19) 0.029(2) 0.029(2) -0.0031(18) 0.0011(17) -0.0061(17)
C8 0.035(2) 0.028(3) 0.036(3) -0.0041(19) 0.0105(19) 0.0023(19)
C9 0.035(2) 0.019(2) 0.045(3) -0.003(2) 0.008(2) 0.0044(19)
C10 0.026(2) 0.026(2) 0.039(2) 0.0065(19) -0.0020(18) -0.0018(18)
C11 0.037(2) 0.031(3) 0.045(3) 0.016(2) -0.001(2) -0.002(2)
C12 0.038(2) 0.039(3) 0.032(2) 0.012(2) 0.0065(19) 0.000(2)
C13 0.036(2) 0.041(3) 0.028(2) 0.005(2) 0.0080(18) 0.001(2)
C14 0.0232(19) 0.030(3) 0.030(2) 0.0062(19) 0.0031(17) -0.0010(18)
C15 0.029(2) 0.027(2) 0.019(2) 0.0012(17) 0.0037(16) 0.0019(17)
C16 0.027(2) 0.029(3) 0.027(2) 0.0024(18) 0.0060(17) -0.0010(18)
C17 0.033(2) 0.028(2) 0.019(2) -0.0005(17) 0.0076(17) -0.0053(18)
C18 0.044(3) 0.030(3) 0.047(3) -0.004(2) 0.007(2) -0.002(2)
C19 0.056(4) 0.055(4) 0.048(4) -0.008(3) -0.005(3) -0.007(3)
C20 0.078(5) 0.062(5) 0.155(9) -0.049(5) 0.029(6) -0.032(4)
C21 0.084(8) 0.070(9) 0.033(6) 0.002(6) 0.011(6) -0.004(7)
C22 0.070(5) 0.080(6) 0.145(9) -0.057(6) 0.033(6) -0.017(4)
C23 0.065(5) 0.074(6) 0.158(9) -0.056(6) 0.025(6) -0.019(4)

loop_
_atom_type_symbol
_atom_type_description
_atom_type_scat_dispersion_real
_atom_type_scat_dispersion_imag
_atom_type_scat_source
C C 0.0033 0.0016 'International Tables Vol C Tables 4.2.6.8 and 6.1.1.4'
H H 0.0000 0.0000 'International Tables Vol C Tables 4.2.6.8 and 6.1.1.4'
B B 0.0013 0.0007 'International Tables Vol C Tables 4.2.6.8 and 6.1.1.4'
N N 0.0061 0.0033 'International Tables Vol C Tables 4.2.6.8 and 6.1.1.4'
F F 0.0171 0.0103 'International Tables Vol C Tables 4.2.6.8 and 6.1.1.4'
Cu Cu 0.3201 1.2651 'International Tables Vol C Tables 4.2.6.8 and 6.1.1.4'

loop_
_geom_angle_atom_site_label_1
_geom_angle_atom_site_label_2
_geom_angle_atom_site_label_3
_geom_angle
_geom_angle_site_symmetry_1
_geom_angle_site_symmetry_3
N5 Cu1 N3 109.68(15) . .
N5 Cu1 N1 113.46(16) . .
N3 Cu1 N1 133.72(13) . .
N5 Cu1 C16 114.63(16) . .
N3 Cu1 C16 88.90(14) . .
N1 Cu1 C16 87.99(14) . .
C7 N1 C6 114.5(4) . .
C7 N1 Cu1 123.6(3) . .
C6 N1 Cu1 121.3(3) . .
C7 N2 C1 107.7(3) . .
C7 N2 C15 124.1(3) . .
C1 N2 C15 127.5(3) . .
C14 N3 C13 114.9(4) . .
C14 N3 Cu1 125.0(3) . .
C13 N3 Cu1 120.2(3) . .
C8 N4 C14 107.8(3) . .
C8 N4 C17 128.6(3) . .
C14 N4 C17 123.3(3) . .
C18 N5 Cu1 172.8(4) . .
F1 B1 F4 108.3(6) . .
F1 B1 F2 110.3(6) . .
F4 B1 F2 111.1(5) . .
F1 B1 F3 110.1(6) . .
F4 B1 F3 107.1(6) . .
F2 B1 F3 109.8(6) . .
C2 C1 N2 109.7(4) . .
C1 C2 C3 108.5(4) . .
C4 C3 C7 117.3(4) . .
C4 C3 C2 136.7(4) . .
C7 C3 C2 105.9(4) . .
C5 C4 C3 118.3(4) . .
C4 C5 C6 120.5(4) . .
N1 C6 C5 123.6(4) . .
N1 C7 N2 126.1(4) . .
N1 C7 C3 125.8(4) . .
N2 C7 C3 108.1(4) . .
C9 C8 N4 110.2(4) . .
C8 C9 C10 107.9(4) . .
C11 C10 C14 115.8(4) . .
C11 C10 C9 137.2(4) . .
C14 C10 C9 107.0(4) . .
C12 C11 C10 117.9(4) . .
C11 C12 C13 121.2(4) . .
N3 C13 C12 123.2(4) . .
N3 C14 N4 125.9(4) . .
N3 C14 C10 127.0(4) . .
N4 C14 C10 107.1(4) . .
C16 C15 C17 119.4(4) . 3_765
C16 C15 N2 117.8(3) . .
C17 C15 N2 122.7(4) 3_765 .
C15 C16 C17 121.4(4) . .
C15 C16 Cu1 97.7(3) . .
C17 C16 Cu1 97.8(3) . .
C15 C17 C16 119.2(4) 3_765 .
C15 C17 N4 122.5(4) 3_765 .
C16 C17 N4 118.3(3) . .
N5 C18 C19 179.5(7) . .
C21 C20 C23 120.1(11) . .
C21 C20 C22 125.7(11) . 3_675
C23 C20 C22 114.2(9) . 3_675
C23 C22 C20 125.8(10) . 3_675
C22 C23 C20 120.0(10) . .

loop_
_geom_bond_atom_site_label_1
_geom_bond_atom_site_label_2
_geom_bond_distance
_geom_bond_site_symmetry_2
Cu1 N5 1.971(4) .
Cu1 N3 2.001(4) .
Cu1 N1 2.005(3) .
Cu1 C16 2.383(4) .
N1 C7 1.342(5) .
N1 C6 1.353(5) .
N2 C7 1.386(5) .
N2 C1 1.398(5) .
N2 C15 1.415(5) .
N3 C14 1.336(5) .
N3 C13 1.345(5) .
N4 C8 1.393(5) .
N4 C14 1.394(5) .
N4 C17 1.410(5) .
N5 C18 1.130(5) .
F1 B1 1.348(8) .
F2 B1 1.364(8) .
F3 B1 1.367(8) .
F4 B1 1.360(7) .
C1 C2 1.348(6) .
C2 C3 1.429(6) .
C3 C4 1.377(6) .
C3 C7 1.422(6) .
C4 C5 1.374(6) .
C5 C6 1.395(6) .
C8 C9 1.342(6) .
C9 C10 1.424(6) .
C10 C11 1.413(6) .
C10 C14 1.416(6) .
C11 C12 1.370(6) .
C12 C13 1.397(6) .
C15 C16 1.390(6) .
C15 C17 1.396(5) 3_765
C16 C17 1.399(6) .
C17 C15 1.396(5) 3_765
C18 C19 1.442(7) .
C20 C21 1.256(13) .
C20 C23 1.396(12) .
C20 C22 1.420(13) 3_675
C22 C23 1.339(13) .
C22 C20 1.420(13) 3_675
